data_4065450
loop_
_publ_author_name
'Herbert, David E.'
'Ozerov, Oleg V.'

_publ_section_title
;
 Binuclear Palladium Complexes Supported by Bridged Pincer Ligands
;
_journal_issue 24
_journal_name_full Organometallics
_journal_page_first 6641
_journal_paper_doi 10.1021/om2008056
_journal_volume 30
_journal_year 2011
_chemical_formula_sum 'C112 H145 F9 N8 O6 P4 Pd4 S2'
_chemical_formula_weight 2483.96
_chemical_name_systematic
; 
 ? 
;
_space_group_IT_number 9
_symmetry_cell_setting monoclinic
_symmetry_space_group_name_Hall 'C -2yc'
_symmetry_space_group_name_H-M 'C 1 c 1'
_atom_sites_solution_hydrogens geom
_atom_sites_solution_primary direct
_atom_sites_solution_secondary difmap
_audit_creation_method SHELXL-97
_cell_angle_alpha 90.00
_cell_angle_beta 102.072(5)
_cell_angle_gamma 90.00
_cell_formula_units_Z 4
_cell_length_a 31.487(14)
_cell_length_b 10.730(5)
_cell_length_c 33.438(15)
_cell_measurement_reflns_used 6377
_cell_measurement_temperature 110(2)
_cell_measurement_theta_max 22.65
_cell_measurement_theta_min 2.29
_cell_volume 11047(9)
_computing_cell_refinement 'Bruker SMART'
_computing_data_collection 'Bruker SMART'
_computing_data_reduction 'Bruker SAINT'
_computing_molecular_graphics 'Bruker SHELXTL'
_computing_publication_material 'Bruker SHELXTL'
_computing_structure_refinement 'SHELXL-97 (Sheldrick, 2008)'
_computing_structure_solution 'SHELXS-97 (Sheldrick, 2008)'
_diffrn_ambient_temperature 110(2)
_diffrn_measured_fraction_theta_full 0.994
_diffrn_measured_fraction_theta_max 0.994
_diffrn_measurement_device_type 'CCD area detector'
_diffrn_measurement_method 'phi and omega scans'
_diffrn_radiation_monochromator graphite
_diffrn_radiation_source 'fine-focus sealed tube'
_diffrn_radiation_type MoK\a
_diffrn_radiation_wavelength 0.71073
_diffrn_reflns_av_R_equivalents 0.0792
_diffrn_reflns_av_sigmaI/netI 0.1140
_diffrn_reflns_limit_h_max 40
_diffrn_reflns_limit_h_min -40
_diffrn_reflns_limit_k_max 13
_diffrn_reflns_limit_k_min -13
_diffrn_reflns_limit_l_max 43
_diffrn_reflns_limit_l_min -43
_diffrn_reflns_number 56610
_diffrn_reflns_theta_full 27.50
_diffrn_reflns_theta_max 27.50
_diffrn_reflns_theta_min 2.29
_exptl_absorpt_coefficient_mu 0.809
_exptl_absorpt_correction_T_max 0.7456
_exptl_absorpt_correction_T_min 0.6167
_exptl_absorpt_correction_type multi-scan
_exptl_absorpt_process_details SADABS
_exptl_crystal_colour green
_exptl_crystal_density_diffrn 1.493
_exptl_crystal_density_method 'not measured'
_exptl_crystal_description block
_exptl_crystal_F_000 5112
_exptl_crystal_size_max 0.43
_exptl_crystal_size_mid 0.12
_exptl_crystal_size_min 0.08
_refine_diff_density_max 1.288
_refine_diff_density_min -0.894
_refine_diff_density_rms 0.122
_refine_ls_abs_structure_details 'Flack H D (1983), Acta Cryst. A39, 876-881'
_refine_ls_abs_structure_Flack 0.45(2)
_refine_ls_extinction_method none
_refine_ls_goodness_of_fit_ref 0.974
_refine_ls_hydrogen_treatment constr
_refine_ls_matrix_type full
_refine_ls_number_parameters 1277
_refine_ls_number_reflns 24729
_refine_ls_number_restraints 34
_refine_ls_restrained_S_all 0.975
_refine_ls_R_factor_all 0.0902
_refine_ls_R_factor_gt 0.0594
_refine_ls_shift/su_max 0.002
_refine_ls_shift/su_mean 0.000
_refine_ls_structure_factor_coef Fsqd
_refine_ls_weighting_details 'calc w=1/[\s^2^(Fo^2^)+(0.0573P)^2^+0.0000P] where P=(Fo^2^+2Fc^2^)/3'
_refine_ls_weighting_scheme calc
_refine_ls_wR_factor_gt 0.1210
_refine_ls_wR_factor_ref 0.1350
_reflns_number_gt 17662
_reflns_number_total 24729
_reflns_threshold_expression >2sigma(I)
_cod_data_source_file om2008056_si_002.cif
_cod_data_source_block dh161_may_2
_cod_depositor_comments
;
The following automatic conversions were performed:

'_symmetry_cell_setting' value 'Monoclinic' changed to 'monoclinic'
according to /home/saulius/struct/CIF-dictionaries/cif_core.dic
dictionary named 'cif_core.dic' version 2.4.1 from 2010-06-29.

Automatic conversion script
Id: cif_fix_values 1715 2011-07-08 13:25:40Z adriana 
;
_cod_original_sg_symbol_H-M Cc
_cod_database_code 4065450

loop_
_symmetry_equiv_pos_as_xyz
'x, y, z'
'x, -y, z+1/2'
'x+1/2, y+1/2, z'
'x+1/2, -y+1/2, z+1/2'

loop_
_atom_site_label
_atom_site_type_symbol
_atom_site_fract_x
_atom_site_fract_y
_atom_site_fract_z
_atom_site_U_iso_or_equiv
_atom_site_adp_type
_atom_site_occupancy
_atom_site_symmetry_multiplicity
_atom_site_calc_flag
_atom_site_refinement_flags
C1 C 0.9728(2) -0.1835(7) 1.0831(2) 0.0223(17) Uani 1 1 d .
C2 C 0.9350(2) -0.1401(7) 1.0575(2) 0.0183(15) Uani 1 1 d .
C3 C 0.8960(3) -0.1953(7) 1.0618(2) 0.0234(17) Uani 1 1 d .
H3 H 0.8697 -0.1680 1.0446 0.028 Uiso 1 1 calc R
C4 C 0.8942(3) -0.2874(8) 1.0897(2) 0.032(2) Uani 1 1 d .
C5 C 0.9318(3) -0.3276(8) 1.1146(2) 0.0304(19) Uani 1 1 d .
H5 H 0.9308 -0.3903 1.1345 0.037 Uiso 1 1 calc R
C6 C 0.9723(3) -0.2760(7) 1.1110(2) 0.0288(19) Uani 1 1 d .
H6 H 0.9986 -0.3053 1.1276 0.035 Uiso 1 1 calc R
C7 C 0.8508(3) -0.3434(9) 1.0930(3) 0.039(2) Uani 1 1 d .
H7A H 0.8555 -0.4254 1.1061 0.059 Uiso 1 1 calc R
H7B H 0.8325 -0.3524 1.0656 0.059 Uiso 1 1 calc R
H7C H 0.8364 -0.2886 1.1095 0.059 Uiso 1 1 calc R
C8 C 1.0436(3) -0.2042(7) 1.0628(2) 0.0230(17) Uani 1 1 d .
C9 C 1.0853(3) -0.1574(7) 1.0648(3) 0.0252(18) Uani 1 1 d .
C10 C 1.1138(3) -0.2250(8) 1.0465(3) 0.0312(19) Uani 1 1 d .
H10 H 1.1426 -0.1950 1.0488 0.037 Uiso 1 1 calc R
C11 C 1.1016(3) -0.3355(8) 1.0250(3) 0.035(2) Uani 1 1 d .
C12 C 1.0584(3) -0.3773(8) 1.0223(3) 0.031(2) Uani 1 1 d .
H12 H 1.0487 -0.4510 1.0074 0.037 Uiso 1 1 calc R
C13 C 1.0302(2) -0.3119(7) 1.0411(2) 0.0251(17) Uani 1 1 d .
H13 H 1.0014 -0.3411 1.0391 0.030 Uiso 1 1 calc R
C14 C 1.1317(3) -0.4036(9) 1.0039(3) 0.051(3) Uani 1 1 d .
H14A H 1.1443 -0.3452 0.9871 0.077 Uiso 1 1 calc R
H14B H 1.1156 -0.4685 0.9863 0.077 Uiso 1 1 calc R
H14C H 1.1549 -0.4420 1.0242 0.077 Uiso 1 1 calc R
C15 C 1.0995(3) -0.0395(7) 1.0873(2) 0.0261(18) Uani 1 1 d .
H15A H 1.1312 -0.0299 1.0902 0.031 Uiso 1 1 calc R
H15B H 1.0932 -0.0447 1.1151 0.031 Uiso 1 1 calc R
C16 C 1.0878(3) 0.1799(8) 1.0955(2) 0.030(2) Uani 1 1 d .
H16A H 1.1192 0.1770 1.1080 0.036 Uiso 1 1 calc R
H16B H 1.0716 0.1693 1.1176 0.036 Uiso 1 1 calc R
C17 C 1.0769(3) 0.3084(8) 1.0755(2) 0.0231(18) Uani 1 1 d .
H17A H 1.1039 0.3576 1.0777 0.028 Uiso 1 1 calc R
H17B H 1.0639 0.2975 1.0461 0.028 Uiso 1 1 calc R
C18 C 1.0451(3) 0.3792(8) 1.0961(2) 0.0298(19) Uani 1 1 d .
H18A H 1.0563 0.3785 1.1261 0.036 Uiso 1 1 calc R
H18B H 1.0437 0.4671 1.0870 0.036 Uiso 1 1 calc R
C19 C 0.9992(3) 0.3250(7) 1.0870(2) 0.0250(18) Uani 1 1 d .
H19A H 1.0006 0.2353 1.0940 0.030 Uiso 1 1 calc R
H19B H 0.9817 0.3670 1.1044 0.030 Uiso 1 1 calc R
C20 C 0.9498(2) 0.4290(7) 1.0363(2) 0.0250(18) Uani 1 1 d .
H20 H 0.9438 0.4734 1.0591 0.030 Uiso 1 1 calc R
C21 C 0.9449(3) 0.4580(7) 0.9607(2) 0.0228(17) Uani 1 1 d .
C22 C 0.9269(2) 0.4677(7) 0.9971(2) 0.0236(17) Uani 1 1 d .
C23 C 0.8861(3) 0.5214(7) 0.9940(3) 0.0272(19) Uani 1 1 d .
H23 H 0.8762 0.5328 1.0187 0.033 Uiso 1 1 calc R
C24 C 0.8591(3) 0.5593(7) 0.9585(3) 0.0263(18) Uani 1 1 d .
C25 C 0.8764(3) 0.5449(7) 0.9234(2) 0.0247(18) Uani 1 1 d .
H25 H 0.8590 0.5682 0.8977 0.030 Uiso 1 1 calc R
C26 C 0.9165(3) 0.4996(7) 0.9246(2) 0.0275(18) Uani 1 1 d .
H26 H 0.9263 0.4952 0.8996 0.033 Uiso 1 1 calc R
C27 C 0.8141(3) 0.6090(8) 0.9565(3) 0.037(2) Uani 1 1 d .
H27A H 0.7944 0.5398 0.9585 0.055 Uiso 1 1 calc R
H27B H 0.8041 0.6526 0.9304 0.055 Uiso 1 1 calc R
H27C H 0.8144 0.6671 0.9791 0.055 Uiso 1 1 calc R
C28 C 1.0052(2) 0.4205(8) 0.9304(2) 0.0210(17) Uani 1 1 d .
C29 C 1.0279(2) 0.3185(7) 0.9187(2) 0.0165(15) Uani 1 1 d .
C30 C 1.0529(3) 0.3349(7) 0.8896(3) 0.0283(19) Uani 1 1 d .
H30 H 1.0670 0.2645 0.8811 0.034 Uiso 1 1 calc R
C31 C 1.0583(3) 0.4511(8) 0.8724(2) 0.034(2) Uani 1 1 d .
C32 C 1.0361(3) 0.5517(8) 0.8846(3) 0.030(2) Uani 1 1 d .
H32 H 1.0384 0.6316 0.8730 0.036 Uiso 1 1 calc R
C33 C 1.0105(3) 0.5366(8) 0.9135(2) 0.028(2) Uani 1 1 d .
H33 H 0.9963 0.6071 0.9219 0.034 Uiso 1 1 calc R
C34 C 1.0868(3) 0.4693(9) 0.8423(3) 0.046(2) Uani 1 1 d .
H34A H 1.1123 0.5186 0.8550 0.069 Uiso 1 1 calc R
H34B H 1.0706 0.5133 0.8182 0.069 Uiso 1 1 calc R
H34C H 1.0962 0.3880 0.8341 0.069 Uiso 1 1 calc R
C35 C 0.9229(2) -0.0794(7) 0.9713(2) 0.0223(17) Uani 1 1 d .
H35 H 0.9258 -0.0122 0.9513 0.027 Uiso 1 1 calc R
C36 C 0.9544(3) -0.1858(7) 0.9651(2) 0.0263(18) Uani 1 1 d .
H36A H 0.9488 -0.2594 0.9806 0.039 Uiso 1 1 calc R
H36B H 0.9844 -0.1584 0.9750 0.039 Uiso 1 1 calc R
H36C H 0.9497 -0.2067 0.9360 0.039 Uiso 1 1 calc R
C37 C 0.8764(3) -0.1299(7) 0.9592(2) 0.0272(18) Uani 1 1 d .
H37A H 0.8720 -0.1675 0.9319 0.041 Uiso 1 1 calc R
H37B H 0.8557 -0.0615 0.9589 0.041 Uiso 1 1 calc R
H37C H 0.8718 -0.1931 0.9790 0.041 Uiso 1 1 calc R
C38 C 0.8920(3) 0.0853(8) 1.0267(2) 0.0283(19) Uani 1 1 d .
H38 H 0.8662 0.0288 1.0232 0.034 Uiso 1 1 calc R
C39 C 0.8985(3) 0.1409(8) 1.0694(3) 0.033(2) Uani 1 1 d .
H39A H 0.9221 0.2020 1.0732 0.049 Uiso 1 1 calc R
H39B H 0.9059 0.0745 1.0898 0.049 Uiso 1 1 calc R
H39C H 0.8717 0.1821 1.0727 0.049 Uiso 1 1 calc R
C40 C 0.8822(3) 0.1818(8) 0.9930(3) 0.032(2) Uani 1 1 d .
H40A H 0.8625 0.2448 1.0001 0.048 Uiso 1 1 calc R
H40B H 0.8684 0.1413 0.9673 0.048 Uiso 1 1 calc R
H40C H 0.9093 0.2218 0.9898 0.048 Uiso 1 1 calc R
C41 C 0.9803(3) 0.0903(8) 0.9029(2) 0.0254(17) Uani 1 1 d .
H41 H 0.9745 0.0076 0.9144 0.031 Uiso 1 1 calc R
C42 C 0.9964(3) 0.0668(8) 0.8641(2) 0.034(2) Uani 1 1 d .
H42A H 0.9749 0.0174 0.8452 0.051 Uiso 1 1 calc R
H42B H 1.0240 0.0211 0.8706 0.051 Uiso 1 1 calc R
H42C H 1.0009 0.1465 0.8513 0.051 Uiso 1 1 calc R
C43 C 0.9381(3) 0.1624(7) 0.8943(3) 0.0276(18) Uani 1 1 d .
H43A H 0.9425 0.2422 0.8814 0.041 Uiso 1 1 calc R
H43B H 0.9287 0.1777 0.9200 0.041 Uiso 1 1 calc R
H43C H 0.9158 0.1141 0.8758 0.041 Uiso 1 1 calc R
C44 C 1.0709(2) 0.0910(8) 0.9460(2) 0.0259(18) Uani 1 1 d .
H44 H 1.0765 0.0851 0.9177 0.031 Uiso 1 1 calc R
C45 C 1.0677(3) -0.0430(8) 0.9616(3) 0.035(2) Uani 1 1 d .
H45A H 1.0968 -0.0797 0.9687 0.052 Uiso 1 1 calc R
H45B H 1.0494 -0.0930 0.9402 0.052 Uiso 1 1 calc R
H45C H 1.0548 -0.0416 0.9859 0.052 Uiso 1 1 calc R
C46 C 1.1079(3) 0.1665(9) 0.9716(3) 0.034(2) Uani 1 1 d .
H46A H 1.0982 0.2037 0.9949 0.050 Uiso 1 1 calc R
H46B H 1.1165 0.2327 0.9547 0.050 Uiso 1 1 calc R
H46C H 1.1327 0.1117 0.9815 0.050 Uiso 1 1 calc R
C47 C 0.8010(3) 0.5497(7) 0.6831(2) 0.0222(17) Uani 1 1 d .
C48 C 0.8381(2) 0.5052(7) 0.7078(2) 0.0229(16) Uani 1 1 d .
C49 C 0.8774(3) 0.5539(7) 0.7033(2) 0.0272(18) Uani 1 1 d .
H49 H 0.9032 0.5223 0.7202 0.033 Uiso 1 1 calc R
C50 C 0.8811(3) 0.6470(8) 0.6752(2) 0.0296(19) Uani 1 1 d .
C51 C 0.8423(3) 0.6874(8) 0.6501(2) 0.035(2) Uani 1 1 d .
H51 H 0.8432 0.7492 0.6300 0.041 Uiso 1 1 calc R
C52 C 0.8032(3) 0.6395(7) 0.6541(2) 0.0273(19) Uani 1 1 d .
H52 H 0.7773 0.6684 0.6367 0.033 Uiso 1 1 calc R
C53 C 0.9235(3) 0.6956(9) 0.6712(3) 0.043(2) Uani 1 1 d .
H53A H 0.9255 0.7840 0.6787 0.064 Uiso 1 1 calc R
H53B H 0.9267 0.6864 0.6428 0.064 Uiso 1 1 calc R
H53C H 0.9466 0.6491 0.6893 0.064 Uiso 1 1 calc R
C54 C 0.7308(2) 0.5768(7) 0.7044(2) 0.0235(17) Uani 1 1 d .
C55 C 0.7463(3) 0.6871(7) 0.7235(2) 0.0258(18) Uani 1 1 d .
H55 H 0.7746 0.7169 0.7228 0.031 Uiso 1 1 calc R
C56 C 0.7184(3) 0.7539(8) 0.7439(2) 0.0281(19) Uani 1 1 d .
H56 H 0.7290 0.8279 0.7582 0.034 Uiso 1 1 calc R
C57 C 0.6776(3) 0.7173(7) 0.7440(2) 0.0252(18) Uani 1 1 d .
C58 C 0.6504(3) 0.7888(8) 0.7668(3) 0.038(2) Uani 1 1 d .
H58A H 0.6678 0.8129 0.7935 0.057 Uiso 1 1 calc R
H58B H 0.6259 0.7373 0.7707 0.057 Uiso 1 1 calc R
H58C H 0.6394 0.8638 0.7513 0.057 Uiso 1 1 calc R
C59 C 0.6625(3) 0.6075(8) 0.7227(2) 0.0275(18) Uani 1 1 d .
H59 H 0.6333 0.5813 0.7211 0.033 Uiso 1 1 calc R
C60 C 0.6900(3) 0.5368(8) 0.7039(2) 0.0234(19) Uani 1 1 d .
C61 C 0.6731(3) 0.4198(8) 0.6823(3) 0.0293(19) Uani 1 1 d .
H61A H 0.6770 0.4245 0.6537 0.035 Uiso 1 1 calc R
H61B H 0.6415 0.4141 0.6815 0.035 Uiso 1 1 calc R
C62 C 0.6791(3) 0.1976(7) 0.6736(2) 0.0256(18) Uani 1 1 d .
H62A H 0.6900 0.2098 0.6482 0.031 Uiso 1 1 calc R
H62B H 0.6470 0.2014 0.6662 0.031 Uiso 1 1 calc R
C63 C 0.6921(3) 0.0689(8) 0.6899(3) 0.030(2) Uani 1 1 d .
H63A H 0.6656 0.0169 0.6869 0.036 Uiso 1 1 calc R
H63B H 0.7050 0.0753 0.7195 0.036 Uiso 1 1 calc R
C64 C 0.7241(3) 0.0035(8) 0.6691(2) 0.032(2) Uani 1 1 d .
H64A H 0.7255 -0.0854 0.6772 0.038 Uiso 1 1 calc R
H64B H 0.7128 0.0069 0.6391 0.038 Uiso 1 1 calc R
C65 C 0.7691(3) 0.0555(8) 0.6782(2) 0.030(2) Uani 1 1 d .
H65A H 0.7863 0.0161 0.6599 0.037 Uiso 1 1 calc R
H65B H 0.7680 0.1462 0.6727 0.037 Uiso 1 1 calc R
C66 C 0.8183(3) -0.0549(7) 0.7283(2) 0.0235(17) Uani 1 1 d .
H66 H 0.8247 -0.0972 0.7053 0.028 Uiso 1 1 calc R
C67 C 0.8411(3) -0.0967(7) 0.7682(2) 0.0231(17) Uani 1 1 d .
C68 C 0.8250(2) -0.0840(7) 0.8043(2) 0.0218(16) Uani 1 1 d .
C69 C 0.8515(2) -0.1249(7) 0.8409(2) 0.0242(17) Uani 1 1 d .
H69 H 0.8417 -0.1191 0.8658 0.029 Uiso 1 1 calc R
C70 C 0.8928(3) -0.1749(7) 0.8406(3) 0.033(2) Uani 1 1 d .
H70 H 0.9103 -0.2024 0.8657 0.040 Uiso 1 1 calc R
C71 C 0.9089(3) -0.1855(7) 0.8050(3) 0.0285(19) Uani 1 1 d .
C72 C 0.8821(3) -0.1509(6) 0.7690(2) 0.0223(17) Uani 1 1 d .
H72 H 0.8913 -0.1637 0.7440 0.027 Uiso 1 1 calc R
C73 C 0.9534(3) -0.2368(9) 0.8071(3) 0.039(2) Uani 1 1 d .
H73A H 0.9569 -0.2581 0.7795 0.058 Uiso 1 1 calc R
H73B H 0.9573 -0.3118 0.8242 0.058 Uiso 1 1 calc R
H73C H 0.9751 -0.1743 0.8189 0.058 Uiso 1 1 calc R
C74 C 0.7633(3) -0.0479(7) 0.8348(2) 0.0231(17) Uani 1 1 d .
C75 C 0.7398(3) 0.0528(7) 0.8466(3) 0.0257(19) Uani 1 1 d .
C76 C 0.7152(2) 0.0354(7) 0.8762(2) 0.0233(18) Uani 1 1 d .
H76 H 0.7001 0.1045 0.8843 0.028 Uiso 1 1 calc R
C77 C 0.7120(2) -0.0779(7) 0.8941(2) 0.0252(17) Uani 1 1 d .
C78 C 0.7348(3) -0.1752(8) 0.8817(3) 0.032(2) Uani 1 1 d .
H78 H 0.7331 -0.2543 0.8940 0.039 Uiso 1 1 calc R
C79 C 0.7598(3) -0.1660(7) 0.8530(3) 0.030(2) Uani 1 1 d .
H79 H 0.7744 -0.2368 0.8453 0.036 Uiso 1 1 calc R
C80 C 0.6844(3) -0.0946(9) 0.9259(3) 0.037(2) Uani 1 1 d .
H80A H 0.6539 -0.1055 0.9122 0.055 Uiso 1 1 calc R
H80B H 0.6871 -0.0207 0.9435 0.055 Uiso 1 1 calc R
H80C H 0.6943 -0.1682 0.9426 0.055 Uiso 1 1 calc R
C81 C 0.8486(2) 0.4485(7) 0.7949(2) 0.0207(16) Uani 1 1 d .
H81 H 0.8457 0.3821 0.8151 0.025 Uiso 1 1 calc R
C82 C 0.8950(3) 0.4950(8) 0.8058(2) 0.0290(19) Uani 1 1 d .
H82A H 0.8994 0.5587 0.7861 0.044 Uiso 1 1 calc R
H82B H 0.9149 0.4253 0.8051 0.044 Uiso 1 1 calc R
H82C H 0.9006 0.5311 0.8333 0.044 Uiso 1 1 calc R
C83 C 0.8177(3) 0.5511(7) 0.8000(2) 0.030(2) Uani 1 1 d .
H83A H 0.8212 0.5710 0.8291 0.045 Uiso 1 1 calc R
H83B H 0.7879 0.5240 0.7891 0.045 Uiso 1 1 calc R
H83C H 0.8241 0.6254 0.7852 0.045 Uiso 1 1 calc R
C84 C 0.8795(2) 0.2793(8) 0.7401(2) 0.0258(18) Uani 1 1 d .
H84 H 0.9054 0.3355 0.7433 0.031 Uiso 1 1 calc R
C85 C 0.8892(3) 0.1848(8) 0.7752(2) 0.0300(19) Uani 1 1 d .
H85A H 0.8624 0.1420 0.7775 0.045 Uiso 1 1 calc R
H85B H 0.9012 0.2284 0.8008 0.045 Uiso 1 1 calc R
H85C H 0.9104 0.1237 0.7696 0.045 Uiso 1 1 calc R
C86 C 0.8742(3) 0.2199(8) 0.6989(3) 0.035(2) Uani 1 1 d .
H86A H 0.8999 0.1699 0.6977 0.053 Uiso 1 1 calc R
H86B H 0.8706 0.2849 0.6778 0.053 Uiso 1 1 calc R
H86C H 0.8485 0.1662 0.6940 0.053 Uiso 1 1 calc R
C87 C 0.6966(2) 0.2814(7) 0.8182(2) 0.0243(17) Uani 1 1 d .
H87 H 0.6903 0.2871 0.8462 0.029 Uiso 1 1 calc R
C88 C 0.6601(2) 0.2077(8) 0.7918(3) 0.0298(19) Uani 1 1 d .
H88A H 0.6337 0.2588 0.7859 0.045 Uiso 1 1 calc R
H88B H 0.6546 0.1321 0.8064 0.045 Uiso 1 1 calc R
H88C H 0.6683 0.1846 0.7661 0.045 Uiso 1 1 calc R
C89 C 0.7001(3) 0.4140(7) 0.8027(2) 0.0276(18) Uani 1 1 d .
H89A H 0.7124 0.4120 0.7781 0.041 Uiso 1 1 calc R
H89B H 0.7191 0.4632 0.8239 0.041 Uiso 1 1 calc R
H89C H 0.6712 0.4521 0.7962 0.041 Uiso 1 1 calc R
C90 C 0.7874(2) 0.2860(7) 0.8617(2) 0.0240(17) Uani 1 1 d .
H90 H 0.7939 0.3663 0.8491 0.029 Uiso 1 1 calc R
C91 C 0.7711(3) 0.3178(8) 0.8994(2) 0.032(2) Uani 1 1 d .
H91A H 0.7562 0.2455 0.9079 0.048 Uiso 1 1 calc R
H91B H 0.7509 0.3881 0.8937 0.048 Uiso 1 1 calc R
H91C H 0.7957 0.3406 0.9214 0.048 Uiso 1 1 calc R
C92 C 0.8293(3) 0.2136(8) 0.8726(3) 0.0293(19) Uani 1 1 d .
H92A H 0.8519 0.2664 0.8889 0.044 Uiso 1 1 calc R
H92B H 0.8383 0.1876 0.8476 0.044 Uiso 1 1 calc R
H92C H 0.8249 0.1398 0.8886 0.044 Uiso 1 1 calc R
C93 C 0.7291(3) 0.4323(8) 0.5303(3) 0.036(2) Uani 1 1 d .
C94 C 0.5120(5) 0.5032(11) 0.7264(4) 0.072(4) Uani 1 1 d .
C95 C 0.7727(4) 1.0123(11) 0.5190(4) 0.065(3) Uani 1 1 d U
C96 C 0.7731(3) 0.9152(9) 0.4933(3) 0.052(3) Uani 1 1 d .
H96 H 0.7795 0.9241 0.4670 0.062 Uiso 1 1 calc R
C97 C 0.7635(4) 0.8040(12) 0.5085(3) 0.066(2) Uani 1 1 d .
H97 H 0.7622 0.7324 0.4916 0.079 Uiso 1 1 calc R
C98 C 0.7555(4) 0.7894(9) 0.5473(4) 0.075(3) Uani 1 1 d U
H98 H 0.7498 0.7091 0.5570 0.090 Uiso 1 1 calc R
C99 C 0.7559(4) 0.8934(10) 0.5719(4) 0.072(3) Uani 1 1 d U
H99 H 0.7503 0.8858 0.5987 0.087 Uiso 1 1 calc R
C100 C 0.7648(4) 1.0099(11) 0.5567(3) 0.066(3) Uani 1 1 d U
H100 H 0.7653 1.0837 0.5725 0.079 Uiso 1 1 calc R
C101 C 0.60086(19) 0.3593(5) 0.85769(18) 0.101(4) Uani 1 1 d GD
C102 C 0.60941(16) 0.4775(5) 0.84432(15) 0.112(6) Uani 1 1 d GU
H102 H 0.5930 0.5088 0.8192 0.134 Uiso 1 1 calc R
C103 C 0.64200(14) 0.5500(5) 0.86766(15) 0.082(4) Uani 1 1 d GU
H103 H 0.6478 0.6308 0.8585 0.098 Uiso 1 1 calc R
C104 C 0.66604(17) 0.5043(6) 0.90437(17) 0.066(3) Uani 1 1 d G
H104 H 0.6883 0.5538 0.9203 0.079 Uiso 1 1 calc R
C105 C 0.65749(19) 0.3860(6) 0.91774(16) 0.081(3) Uani 1 1 d GU
H105 H 0.6739 0.3548 0.9428 0.097 Uiso 1 1 calc R
C106 C 0.6249(2) 0.3136(5) 0.89440(18) 0.101(4) Uani 1 1 d GU
H106 H 0.6191 0.2327 0.9035 0.122 Uiso 1 1 calc R
C107 C 0.5554(4) 0.9603(12) 0.7038(3) 0.066(2) Uani 1 1 d D
C108 C 0.5517(5) 1.0773(9) 0.7186(4) 0.099(6) Uani 1 1 d U
H108 H 0.5685 1.1433 0.7111 0.119 Uiso 1 1 calc R
C109 C 0.5240(2) 1.1005(5) 0.7443(2) 0.081(3) Uani 1 1 d G
H109 H 0.5207 1.1823 0.7541 0.097 Uiso 1 1 calc R
C110 C 0.5009(2) 1.0007(5) 0.7555(2) 0.075(3) Uani 1 1 d G
H110 H 0.4814 1.0137 0.7734 0.090 Uiso 1 1 calc R
C111 C 0.50623(19) 0.8820(5) 0.74072(18) 0.085(5) Uani 1 1 d G
H111 H 0.4904 0.8138 0.7484 0.101 Uiso 1 1 calc R
C112 C 0.5347(2) 0.8630(5) 0.71462(16) 0.089(5) Uani 1 1 d G
H112 H 0.5391 0.7820 0.7048 0.107 Uiso 1 1 calc R
F1 F 0.72963(19) 0.3374(5) 0.50475(17) 0.0613(16) Uani 1 1 d .
F2 F 0.70154(16) 0.5166(5) 0.51035(15) 0.0474(13) Uani 1 1 d .
F3 F 0.76847(16) 0.4833(5) 0.53750(16) 0.0473(13) Uani 1 1 d .
F4 F 0.4988(3) 0.4101(6) 0.7464(3) 0.129(4) Uani 1 1 d .
F5 F 0.4767(2) 0.5702(7) 0.7108(3) 0.097(3) Uani 1 1 d .
F6 F 0.5380(3) 0.5766(6) 0.75255(19) 0.091(2) Uani 1 1 d .
F7 F 0.7850(4) 1.1210(13) 0.5038(5) 0.196(4) Uani 1 1 d .
F8 F 0.5685(4) 0.3182(12) 0.8314(4) 0.196(4) Uani 1 1 d D
F9 F 0.5818(4) 0.9392(10) 0.6784(3) 0.156(4) Uani 1 1 d D
N1 N 1.01436(19) -0.1294(6) 1.08092(19) 0.0197(13) Uani 1 1 d .
H1 H 1.0286 -0.1079 1.1073 0.024 Uiso 1 1 calc R
N2 N 1.0769(2) 0.0734(6) 1.0657(2) 0.0207(15) Uani 1 1 d .
H2 H 1.0896 0.0905 1.0436 0.025 Uiso 1 1 calc R
N3 N 0.98348(19) 0.4046(6) 0.96231(18) 0.0195(14) Uani 1 1 d .
N4 N 0.9779(2) 0.3401(6) 1.0443(2) 0.0251(15) Uani 1 1 d .
N5 N 0.75846(19) 0.5004(5) 0.68525(18) 0.0194(13) Uani 1 1 d .
H5A H 0.7436 0.4809 0.6589 0.023 Uiso 1 1 calc R
N6 N 0.6947(2) 0.3023(7) 0.7017(2) 0.0250(16) Uani 1 1 d .
H6A H 0.6833 0.2885 0.7248 0.030 Uiso 1 1 calc R
N7 N 0.7854(2) -0.0304(6) 0.80400(18) 0.0218(14) Uani 1 1 d .
N8 N 0.7905(2) 0.0333(6) 0.72083(19) 0.0239(15) Uani 1 1 d .
O1 O 0.67177(17) 0.3317(6) 0.56269(17) 0.0433(15) Uani 1 1 d .
O2 O 0.7148(2) 0.4982(6) 0.59881(19) 0.0499(17) Uani 1 1 d .
O3 O 0.7472(2) 0.2977(6) 0.5952(2) 0.0552(19) Uani 1 1 d .
O4 O 0.54788(19) 0.5601(6) 0.66785(18) 0.0421(15) Uani 1 1 d .
O5 O 0.5755(2) 0.3848(6) 0.7108(3) 0.071(2) Uani 1 1 d .
O6 O 0.5084(3) 0.3672(7) 0.6643(2) 0.075(2) Uani 1 1 d .
P1 P 1.01957(6) 0.17368(19) 0.94236(6) 0.0209(4) Uani 1 1 d .
P2 P 0.93905(6) -0.01184(19) 1.02231(6) 0.0206(4) Uani 1 1 d .
P3 P 0.83273(6) 0.37835(19) 0.74378(6) 0.0218(4) Uani 1 1 d .
P4 P 0.74829(6) 0.1993(2) 0.82244(6) 0.0200(4) Uani 1 1 d .
Pd1 Pd 1.008060(17) 0.04342(5) 1.041726(16) 0.01985(13) Uani 1 1 d .
Pd2 Pd 0.996633(17) 0.24091(5) 0.997084(16) 0.01958(13) Uani 1 1 d .
Pd3 Pd 0.763347(16) 0.32799(5) 0.723745(16) 0.02019(13) Uani 1 1 d .
Pd4 Pd 0.772482(17) 0.13222(5) 0.768372(15) 0.01954(13) Uani 1 1 d .
S1 S 0.71393(7) 0.3820(2) 0.57673(7) 0.0369(5) Uani 1 1 d .
S2 S 0.53896(7) 0.4469(2) 0.68808(7) 0.0383(5) Uani 1 1 d .

loop_
_atom_site_aniso_label
_atom_site_aniso_U_11
_atom_site_aniso_U_22
_atom_site_aniso_U_33
_atom_site_aniso_U_23
_atom_site_aniso_U_13
_atom_site_aniso_U_12
C1 0.021(4) 0.023(4) 0.024(4) -0.002(3) 0.006(3) -0.002(3)
C2 0.013(3) 0.022(4) 0.020(4) -0.006(3) 0.004(3) -0.003(3)
C3 0.025(4) 0.030(4) 0.014(4) -0.003(3) 0.001(3) -0.007(3)
C4 0.038(5) 0.036(5) 0.024(4) -0.005(4) 0.010(4) -0.020(4)
C5 0.045(5) 0.024(4) 0.023(4) 0.002(3) 0.007(4) -0.008(4)
C6 0.025(4) 0.029(5) 0.031(5) -0.002(4) 0.005(4) -0.002(3)
C7 0.038(5) 0.046(6) 0.036(5) 0.005(4) 0.013(4) -0.015(4)
C8 0.035(5) 0.015(4) 0.022(4) 0.001(3) 0.014(4) 0.004(3)
C9 0.022(4) 0.021(4) 0.033(5) 0.007(3) 0.006(4) 0.006(3)
C10 0.033(5) 0.026(5) 0.034(5) 0.003(4) 0.006(4) 0.003(4)
C11 0.045(5) 0.028(5) 0.038(5) 0.001(4) 0.019(4) 0.004(4)
C12 0.036(5) 0.020(4) 0.038(5) -0.003(4) 0.008(4) 0.003(4)
C13 0.018(4) 0.025(4) 0.033(5) 0.004(3) 0.004(3) 0.008(3)
C14 0.046(6) 0.044(6) 0.068(7) 0.000(5) 0.023(5) 0.014(5)
C15 0.028(4) 0.024(4) 0.025(4) -0.002(3) 0.003(3) -0.006(3)
C16 0.037(5) 0.029(5) 0.023(4) -0.001(4) 0.004(4) -0.001(4)
C17 0.022(4) 0.026(4) 0.020(4) -0.002(3) 0.000(3) -0.006(4)
C18 0.031(5) 0.031(5) 0.024(4) -0.006(4) -0.001(4) 0.000(4)
C19 0.028(4) 0.023(4) 0.024(4) 0.000(3) 0.005(4) 0.013(3)
C20 0.029(4) 0.027(4) 0.020(4) -0.010(3) 0.008(3) -0.005(4)
C21 0.032(4) 0.012(4) 0.027(4) -0.004(3) 0.012(4) -0.004(3)
C22 0.024(4) 0.020(4) 0.026(4) -0.004(3) 0.005(3) -0.009(3)
C23 0.033(5) 0.017(4) 0.036(5) -0.008(4) 0.019(4) -0.003(4)
C24 0.023(4) 0.014(4) 0.039(5) 0.000(3) -0.001(4) -0.006(3)
C25 0.026(4) 0.020(4) 0.026(4) 0.001(3) 0.000(4) -0.001(3)
C26 0.032(5) 0.028(5) 0.025(4) 0.000(4) 0.013(4) -0.001(4)
C27 0.025(5) 0.027(5) 0.059(6) -0.006(4) 0.011(4) 0.011(4)
C28 0.015(4) 0.033(4) 0.017(4) 0.001(3) 0.007(3) -0.002(3)
C29 0.015(4) 0.025(4) 0.010(4) -0.004(3) 0.005(3) -0.004(3)
C30 0.028(5) 0.025(5) 0.031(5) 0.005(3) 0.005(4) 0.006(3)
C31 0.034(5) 0.045(6) 0.022(4) 0.006(4) 0.007(4) -0.006(4)
C32 0.032(5) 0.028(5) 0.030(5) 0.005(4) 0.005(4) -0.008(4)
C33 0.029(5) 0.029(5) 0.028(5) 0.007(4) 0.008(4) 0.010(4)
C34 0.047(6) 0.055(6) 0.040(5) 0.021(5) 0.018(5) -0.001(5)
C35 0.019(4) 0.024(4) 0.025(4) 0.004(3) 0.006(3) 0.002(3)
C36 0.025(4) 0.026(4) 0.024(4) -0.005(3) -0.002(4) 0.006(3)
C37 0.035(5) 0.024(4) 0.022(4) -0.001(3) 0.004(4) -0.006(4)
C38 0.028(4) 0.026(5) 0.035(5) 0.001(4) 0.016(4) 0.004(4)
C39 0.039(5) 0.025(5) 0.041(5) -0.009(4) 0.022(4) 0.002(4)
C40 0.024(4) 0.027(5) 0.049(6) -0.004(4) 0.017(4) 0.001(4)
C41 0.030(4) 0.024(4) 0.024(4) -0.005(3) 0.009(3) -0.004(4)
C42 0.035(5) 0.041(5) 0.029(5) -0.010(4) 0.011(4) -0.007(4)
C43 0.027(4) 0.022(4) 0.030(5) -0.003(4) -0.001(4) 0.000(3)
C44 0.020(4) 0.032(5) 0.028(4) 0.003(4) 0.011(3) 0.006(4)
C45 0.035(5) 0.032(5) 0.040(5) -0.001(4) 0.015(4) 0.012(4)
C46 0.024(4) 0.053(6) 0.026(4) 0.000(4) 0.012(4) 0.010(4)
C47 0.032(5) 0.020(4) 0.018(4) -0.003(3) 0.012(4) -0.001(3)
C48 0.026(4) 0.024(4) 0.020(4) 0.001(3) 0.008(3) 0.000(3)
C49 0.031(5) 0.027(4) 0.025(4) 0.006(4) 0.008(4) 0.002(4)
C50 0.030(5) 0.034(5) 0.027(4) -0.005(4) 0.012(4) -0.014(4)
C51 0.046(6) 0.037(5) 0.021(4) 0.000(4) 0.008(4) -0.012(4)
C52 0.033(5) 0.025(4) 0.027(4) 0.004(3) 0.013(4) -0.002(4)
C53 0.037(5) 0.055(6) 0.038(5) 0.014(5) 0.013(4) -0.012(5)
C54 0.019(4) 0.030(4) 0.017(4) 0.007(3) -0.008(3) 0.003(3)
C55 0.024(4) 0.020(4) 0.030(4) 0.001(3) -0.003(3) -0.006(3)
C56 0.038(5) 0.021(4) 0.025(4) -0.001(3) 0.005(4) 0.002(4)
C57 0.027(4) 0.018(4) 0.030(4) 0.003(3) 0.006(4) 0.002(3)
C58 0.042(5) 0.028(5) 0.046(5) -0.013(4) 0.017(4) 0.000(4)
C59 0.023(4) 0.028(4) 0.031(5) 0.006(4) 0.004(4) 0.001(3)
C60 0.026(4) 0.022(4) 0.021(4) 0.002(3) 0.002(4) 0.000(3)
C61 0.020(4) 0.037(5) 0.030(5) 0.003(4) 0.001(4) 0.007(4)
C62 0.028(4) 0.021(4) 0.026(4) 0.004(3) 0.002(3) 0.000(3)
C63 0.037(5) 0.024(4) 0.026(5) 0.006(4) -0.001(4) -0.005(4)
C64 0.047(6) 0.028(5) 0.019(4) 0.000(4) 0.002(4) -0.005(4)
C65 0.040(5) 0.035(5) 0.016(4) 0.001(3) 0.005(4) -0.001(4)
C66 0.032(4) 0.015(4) 0.024(4) -0.003(3) 0.007(4) -0.005(3)
C67 0.029(4) 0.011(4) 0.031(4) 0.001(3) 0.008(4) 0.001(3)
C68 0.026(4) 0.012(4) 0.028(4) -0.001(3) 0.007(3) 0.000(3)
C69 0.024(4) 0.030(5) 0.019(4) 0.002(3) 0.004(3) 0.001(4)
C70 0.033(5) 0.024(5) 0.040(5) 0.002(4) 0.002(4) -0.004(4)
C71 0.028(4) 0.016(4) 0.043(5) -0.007(4) 0.009(4) 0.002(3)
C72 0.032(4) 0.009(4) 0.028(4) 0.002(3) 0.010(4) -0.004(3)
C73 0.028(5) 0.038(5) 0.052(6) -0.005(4) 0.013(4) -0.011(4)
C74 0.032(4) 0.022(4) 0.018(4) 0.005(3) 0.014(3) 0.002(3)
C75 0.027(4) 0.020(4) 0.029(5) 0.005(3) 0.002(4) 0.005(3)
C76 0.020(4) 0.032(5) 0.019(4) -0.005(3) 0.008(3) -0.002(3)
C77 0.027(4) 0.027(4) 0.024(4) 0.003(3) 0.010(3) -0.005(4)
C78 0.034(5) 0.025(5) 0.042(5) 0.008(4) 0.018(4) -0.008(4)
C79 0.038(5) 0.014(4) 0.038(5) 0.004(3) 0.008(4) 0.000(3)
C80 0.035(5) 0.041(5) 0.036(5) 0.007(4) 0.013(4) 0.001(4)
C81 0.022(4) 0.023(4) 0.018(4) 0.000(3) 0.006(3) -0.004(3)
C82 0.031(5) 0.026(4) 0.027(4) 0.001(4) -0.001(4) -0.008(4)
C83 0.045(5) 0.027(5) 0.019(4) 0.000(3) 0.010(4) -0.002(4)
C84 0.018(4) 0.029(5) 0.032(5) -0.002(4) 0.008(3) -0.008(3)
C85 0.028(5) 0.029(5) 0.029(5) -0.002(4) -0.003(4) 0.001(4)
C86 0.033(5) 0.043(5) 0.030(5) 0.002(4) 0.011(4) 0.000(4)
C87 0.019(4) 0.029(5) 0.025(4) 0.007(3) 0.004(3) 0.005(3)
C88 0.018(4) 0.039(5) 0.033(5) 0.003(4) 0.006(4) -0.006(4)
C89 0.028(4) 0.027(4) 0.026(4) 0.001(4) 0.004(4) 0.009(4)
C90 0.022(4) 0.024(4) 0.028(4) -0.002(3) 0.010(3) 0.001(3)
C91 0.040(5) 0.032(5) 0.026(5) 0.001(4) 0.013(4) -0.001(4)
C92 0.032(5) 0.030(5) 0.028(5) 0.002(4) 0.010(4) 0.000(4)
C93 0.034(5) 0.035(5) 0.036(5) -0.014(4) 0.001(4) 0.000(4)
C94 0.118(11) 0.041(7) 0.074(8) 0.007(6) 0.058(8) -0.015(7)
C95 0.054(7) 0.057(7) 0.080(8) 0.013(7) 0.010(6) -0.023(6)
C96 0.057(6) 0.042(6) 0.063(7) -0.009(5) 0.029(5) -0.013(5)
C97 0.060(5) 0.089(7) 0.045(5) 0.000(4) 0.004(4) 0.007(5)
C98 0.096(7) 0.027(4) 0.078(6) -0.010(4) -0.036(5) 0.005(4)
C99 0.110(10) 0.043(7) 0.064(7) -0.018(6) 0.019(7) 0.004(6)
C100 0.093(9) 0.060(7) 0.038(6) -0.013(5) -0.001(6) 0.032(6)
C101 0.041(5) 0.193(11) 0.082(7) -0.087(8) 0.040(5) -0.034(6)
C102 0.016(5) 0.250(19) 0.072(8) -0.056(11) 0.018(5) 0.003(8)
C103 0.065(8) 0.120(11) 0.075(9) 0.006(8) 0.045(7) 0.024(8)
C104 0.050(7) 0.093(9) 0.068(8) -0.036(7) 0.042(6) -0.020(6)
C105 0.059(5) 0.104(7) 0.095(7) -0.049(6) 0.049(5) -0.020(5)
C106 0.041(5) 0.193(11) 0.082(7) -0.087(8) 0.040(5) -0.034(6)
C107 0.060(5) 0.089(7) 0.045(5) 0.000(4) 0.004(4) 0.007(5)
C108 0.120(11) 0.016(5) 0.112(11) 0.024(6) -0.088(9) -0.012(6)
C109 0.059(5) 0.104(7) 0.095(7) -0.049(6) 0.049(5) -0.020(5)
C110 0.096(7) 0.027(4) 0.078(6) -0.010(4) -0.036(5) 0.005(4)
C111 0.051(8) 0.065(9) 0.125(13) 0.028(9) -0.010(8) -0.013(6)
C112 0.104(11) 0.034(6) 0.095(10) 0.036(6) -0.059(8) -0.037(7)
F1 0.072(4) 0.059(4) 0.063(4) -0.025(3) 0.037(3) -0.007(3)
F2 0.041(3) 0.054(3) 0.043(3) 0.008(3) -0.002(2) 0.004(3)
F3 0.036(3) 0.049(3) 0.057(3) 0.005(3) 0.012(3) -0.005(2)
F4 0.237(10) 0.036(4) 0.171(8) 0.003(5) 0.173(8) -0.012(5)
F5 0.075(5) 0.088(5) 0.149(7) 0.006(5) 0.070(5) 0.029(4)
F6 0.169(8) 0.057(4) 0.050(4) -0.006(3) 0.029(4) -0.015(5)
F7 0.170(8) 0.193(9) 0.229(10) -0.022(8) 0.046(7) 0.020(7)
F8 0.170(8) 0.193(9) 0.229(10) -0.022(8) 0.046(7) 0.020(7)
F9 0.160(10) 0.139(9) 0.174(10) 0.025(8) 0.045(8) 0.022(7)
N1 0.016(3) 0.019(3) 0.024(3) -0.007(3) 0.004(3) -0.008(3)
N2 0.023(4) 0.019(3) 0.021(4) 0.001(3) 0.007(3) 0.002(3)
N3 0.019(3) 0.019(3) 0.021(3) -0.008(3) 0.004(3) 0.002(3)
N4 0.028(4) 0.024(4) 0.026(4) -0.006(3) 0.011(3) 0.007(3)
N5 0.018(3) 0.017(3) 0.023(3) -0.001(3) 0.006(3) -0.004(3)
N6 0.025(4) 0.024(4) 0.024(4) 0.006(3) 0.002(3) -0.004(3)
N7 0.021(3) 0.026(4) 0.017(3) -0.005(3) 0.003(3) 0.003(3)
N8 0.027(4) 0.023(4) 0.021(4) 0.006(3) 0.003(3) -0.007(3)
O1 0.027(3) 0.063(4) 0.041(3) -0.008(3) 0.009(3) -0.007(3)
O2 0.055(4) 0.056(4) 0.041(4) -0.017(3) 0.015(3) -0.003(3)
O3 0.037(4) 0.054(4) 0.073(5) 0.019(4) 0.008(3) 0.006(3)
O4 0.047(4) 0.043(4) 0.038(3) 0.008(3) 0.013(3) 0.006(3)
O5 0.053(5) 0.050(4) 0.107(6) 0.032(4) 0.013(4) 0.003(4)
O6 0.082(6) 0.068(5) 0.079(5) -0.036(4) 0.027(4) -0.044(4)
P1 0.0210(10) 0.0200(10) 0.0225(10) -0.0007(9) 0.0069(8) 0.0019(9)
P2 0.0200(10) 0.0194(11) 0.0232(11) -0.0013(8) 0.0067(8) -0.0023(8)
P3 0.0227(10) 0.0214(11) 0.0217(10) 0.0020(9) 0.0056(8) -0.0016(8)
P4 0.0209(10) 0.0205(10) 0.0192(10) 0.0005(9) 0.0056(8) 0.0001(9)
Pd1 0.0193(3) 0.0187(3) 0.0217(3) -0.0006(2) 0.0045(2) -0.0010(2)
Pd2 0.0207(3) 0.0185(3) 0.0205(3) -0.0008(2) 0.0065(2) 0.0008(2)
Pd3 0.0217(3) 0.0179(3) 0.0212(3) 0.0014(2) 0.0049(2) -0.0021(2)
Pd4 0.0222(3) 0.0183(3) 0.0191(3) 0.0010(2) 0.0065(2) -0.0004(2)
S1 0.0266(11) 0.0462(14) 0.0379(12) -0.0023(10) 0.0067(9) 0.0002(10)
S2 0.0333(12) 0.0395(13) 0.0454(13) 0.0016(11) 0.0157(11) -0.0026(10)

loop_
_atom_type_symbol
_atom_type_description
_atom_type_scat_dispersion_real
_atom_type_scat_dispersion_imag
_atom_type_scat_source
C C 0.0033 0.0016 'International Tables Vol C Tables 4.2.6.8 and 6.1.1.4'
H H 0.0000 0.0000 'International Tables Vol C Tables 4.2.6.8 and 6.1.1.4'
F F 0.0171 0.0103 'International Tables Vol C Tables 4.2.6.8 and 6.1.1.4'
N N 0.0061 0.0033 'International Tables Vol C Tables 4.2.6.8 and 6.1.1.4'
O O 0.0106 0.0060 'International Tables Vol C Tables 4.2.6.8 and 6.1.1.4'
P P 0.1023 0.0942 'International Tables Vol C Tables 4.2.6.8 and 6.1.1.4'
Pd Pd -0.9988 1.0072 'International Tables Vol C Tables 4.2.6.8 and 6.1.1.4'
S S 0.1246 0.1234 'International Tables Vol C Tables 4.2.6.8 and 6.1.1.4'

loop_
_geom_angle_atom_site_label_1
_geom_angle_atom_site_label_2
_geom_angle_atom_site_label_3
_geom_angle
C6 C1 C2 122.1(7)
C6 C1 N1 117.8(7)
C2 C1 N1 120.1(7)
C1 C2 C3 116.9(7)
C1 C2 P2 118.7(5)
C3 C2 P2 124.3(6)
C4 C3 C2 122.5(7)
C4 C3 H3 118.8
C2 C3 H3 118.8
C5 C4 C3 119.3(7)
C5 C4 C7 120.6(8)
C3 C4 C7 120.1(8)
C4 C5 C6 120.3(8)
C4 C5 H5 119.9
C6 C5 H5 119.9
C1 C6 C5 118.9(8)
C1 C6 H6 120.6
C5 C6 H6 120.6
C4 C7 H7A 109.5
C4 C7 H7B 109.5
H7A C7 H7B 109.5
C4 C7 H7C 109.5
H7A C7 H7C 109.5
H7B C7 H7C 109.5
C13 C8 C9 120.5(7)
C13 C8 N1 122.2(7)
C9 C8 N1 117.0(7)
C10 C9 C8 118.6(8)
C10 C9 C15 120.6(7)
C8 C9 C15 120.7(7)
C9 C10 C11 122.3(8)
C9 C10 H10 118.9
C11 C10 H10 118.9
C10 C11 C12 117.3(8)
C10 C11 C14 121.9(8)
C12 C11 C14 120.8(8)
C13 C12 C11 120.6(8)
C13 C12 H12 119.7
C11 C12 H12 119.7
C12 C13 C8 120.6(7)
C12 C13 H13 119.7
C8 C13 H13 119.7
C11 C14 H14A 109.5
C11 C14 H14B 109.5
H14A C14 H14B 109.5
C11 C14 H14C 109.5
H14A C14 H14C 109.5
H14B C14 H14C 109.5
C9 C15 N2 112.2(6)
C9 C15 H15A 109.2
N2 C15 H15A 109.2
C9 C15 H15B 109.2
N2 C15 H15B 109.2
H15A C15 H15B 107.9
N2 C16 C17 113.1(6)
N2 C16 H16A 109.0
C17 C16 H16A 109.0
N2 C16 H16B 109.0
C17 C16 H16B 109.0
H16A C16 H16B 107.8
C18 C17 C16 110.8(7)
C18 C17 H17A 109.5
C16 C17 H17A 109.5
C18 C17 H17B 109.5
C16 C17 H17B 109.5
H17A C17 H17B 108.1
C19 C18 C17 113.7(7)
C19 C18 H18A 108.8
C17 C18 H18A 108.8
C19 C18 H18B 108.8
C17 C18 H18B 108.8
H18A C18 H18B 107.7
N4 C19 C18 112.1(7)
N4 C19 H19A 109.2
C18 C19 H19A 109.2
N4 C19 H19B 109.2
C18 C19 H19B 109.2
H19A C19 H19B 107.9
N4 C20 C22 126.9(7)
N4 C20 H20 116.5
C22 C20 H20 116.5
N3 C21 C26 125.3(7)
N3 C21 C22 120.5(7)
C26 C21 C22 113.9(7)
C23 C22 C20 118.1(7)
C23 C22 C21 118.9(7)
C20 C22 C21 122.9(7)
C24 C23 C22 125.7(8)
C24 C23 H23 117.2
C22 C23 H23 117.2
C23 C24 C25 114.5(7)
C23 C24 C27 123.6(8)
C25 C24 C27 121.9(8)
C26 C25 C24 122.7(8)
C26 C25 H25 118.6
C24 C25 H25 118.6
C25 C26 C21 124.1(7)
C25 C26 H26 117.9
C21 C26 H26 117.9
C24 C27 H27A 109.5
C24 C27 H27B 109.5
H27A C27 H27B 109.5
C24 C27 H27C 109.5
H27A C27 H27C 109.5
H27B C27 H27C 109.5
C33 C28 N3 122.7(7)
C33 C28 C29 118.2(7)
N3 C28 C29 118.6(7)
C30 C29 C28 119.6(7)
C30 C29 P1 125.4(6)
C28 C29 P1 115.0(5)
C29 C30 C31 122.5(8)
C29 C30 H30 118.7
C31 C30 H30 118.7
C32 C31 C30 117.4(8)
C32 C31 C34 120.2(8)
C30 C31 C34 122.3(8)
C31 C32 C33 120.8(8)
C31 C32 H32 119.6
C33 C32 H32 119.6
C28 C33 C32 121.4(8)
C28 C33 H33 119.3
C32 C33 H33 119.3
C31 C34 H34A 109.5
C31 C34 H34B 109.5
H34A C34 H34B 109.5
C31 C34 H34C 109.5
H34A C34 H34C 109.5
H34B C34 H34C 109.5
C37 C35 C36 107.7(6)
C37 C35 P2 116.8(5)
C36 C35 P2 110.8(5)
C37 C35 H35 107.0
C36 C35 H35 107.0
P2 C35 H35 107.0
C35 C36 H36A 109.5
C35 C36 H36B 109.5
H36A C36 H36B 109.5
C35 C36 H36C 109.5
H36A C36 H36C 109.5
H36B C36 H36C 109.5
C35 C37 H37A 109.5
C35 C37 H37B 109.5
H37A C37 H37B 109.5
C35 C37 H37C 109.5
H37A C37 H37C 109.5
H37B C37 H37C 109.5
C40 C38 C39 113.4(7)
C40 C38 P2 111.7(5)
C39 C38 P2 110.1(6)
C40 C38 H38 107.1
C39 C38 H38 107.1
P2 C38 H38 107.1
C38 C39 H39A 109.5
C38 C39 H39B 109.5
H39A C39 H39B 109.5
C38 C39 H39C 109.5
H39A C39 H39C 109.5
H39B C39 H39C 109.5
C38 C40 H40A 109.5
C38 C40 H40B 109.5
H40A C40 H40B 109.5
C38 C40 H40C 109.5
H40A C40 H40C 109.5
H40B C40 H40C 109.5
C43 C41 C42 111.2(7)
C43 C41 P1 108.6(5)
C42 C41 P1 113.6(6)
C43 C41 H41 107.7
C42 C41 H41 107.7
P1 C41 H41 107.7
C41 C42 H42A 109.5
C41 C42 H42B 109.5
H42A C42 H42B 109.5
C41 C42 H42C 109.5
H42A C42 H42C 109.5
H42B C42 H42C 109.5
C41 C43 H43A 109.5
C41 C43 H43B 109.5
H43A C43 H43B 109.5
C41 C43 H43C 109.5
H43A C43 H43C 109.5
H43B C43 H43C 109.5
C46 C44 C45 113.8(7)
C46 C44 P1 110.0(6)
C45 C44 P1 110.9(5)
C46 C44 H44 107.3
C45 C44 H44 107.3
P1 C44 H44 107.3
C44 C45 H45A 109.5
C44 C45 H45B 109.5
H45A C45 H45B 109.5
C44 C45 H45C 109.5
H45A C45 H45C 109.5
H45B C45 H45C 109.5
C44 C46 H46A 109.5
C44 C46 H46B 109.5
H46A C46 H46B 109.5
C44 C46 H46C 109.5
H46A C46 H46C 109.5
H46B C46 H46C 109.5
C48 C47 C52 120.5(7)
C48 C47 N5 121.4(7)
C52 C47 N5 118.0(7)
C47 C48 C49 118.3(7)
C47 C48 P3 117.9(6)
C49 C48 P3 123.8(6)
C48 C49 C50 123.2(8)
C48 C49 H49 118.4
C50 C49 H49 118.4
C49 C50 C51 116.3(7)
C49 C50 C53 121.6(8)
C51 C50 C53 122.1(8)
C52 C51 C50 121.1(8)
C52 C51 H51 119.5
C50 C51 H51 119.5
C51 C52 C47 120.6(8)
C51 C52 H52 119.7
C47 C52 H52 119.7
C50 C53 H53A 109.5
C50 C53 H53B 109.5
H53A C53 H53B 109.5
C50 C53 H53C 109.5
H53A C53 H53C 109.5
H53B C53 H53C 109.5
C60 C54 C55 121.4(8)
C60 C54 N5 118.4(7)
C55 C54 N5 120.2(7)
C54 C55 C56 117.4(7)
C54 C55 H55 121.3
C56 C55 H55 121.3
C57 C56 C55 122.9(8)
C57 C56 H56 118.5
C55 C56 H56 118.5
C56 C57 C59 117.8(7)
C56 C57 C58 120.5(7)
C59 C57 C58 121.7(7)
C57 C58 H58A 109.5
C57 C58 H58B 109.5
H58A C58 H58B 109.5
C57 C58 H58C 109.5
H58A C58 H58C 109.5
H58B C58 H58C 109.5
C60 C59 C57 120.4(8)
C60 C59 H59 119.8
C57 C59 H59 119.8
C54 C60 C59 120.0(8)
C54 C60 C61 121.1(8)
C59 C60 C61 118.9(8)
C60 C61 N6 114.3(6)
C60 C61 H61A 108.7
N6 C61 H61A 108.7
C60 C61 H61B 108.7
N6 C61 H61B 108.7
H61A C61 H61B 107.6
N6 C62 C63 115.9(6)
N6 C62 H62A 108.3
C63 C62 H62A 108.3
N6 C62 H62B 108.3
C63 C62 H62B 108.3
H62A C62 H62B 107.4
C62 C63 C64 114.5(7)
C62 C63 H63A 108.6
C64 C63 H63A 108.6
C62 C63 H63B 108.6
C64 C63 H63B 108.6
H63A C63 H63B 107.6
C65 C64 C63 115.4(7)
C65 C64 H64A 108.4
C63 C64 H64A 108.4
C65 C64 H64B 108.4
C63 C64 H64B 108.4
H64A C64 H64B 107.5
N8 C65 C64 111.1(7)
N8 C65 H65A 109.4
C64 C65 H65A 109.4
N8 C65 H65B 109.4
C64 C65 H65B 109.4
H65A C65 H65B 108.0
N8 C66 C67 126.6(7)
N8 C66 H66 116.7
C67 C66 H66 116.7
C68 C67 C72 121.0(7)
C68 C67 C66 124.2(7)
C72 C67 C66 114.8(7)
N7 C68 C69 120.9(7)
N7 C68 C67 121.5(7)
C69 C68 C67 117.5(7)
C68 C69 C70 119.8(7)
C68 C69 H69 120.1
C70 C69 H69 120.1
C71 C70 C69 122.6(8)
C71 C70 H70 118.7
C69 C70 H70 118.7
C72 C71 C70 117.5(8)
C72 C71 C73 122.7(8)
C70 C71 C73 119.8(8)
C71 C72 C67 121.4(7)
C71 C72 H72 119.3
C67 C72 H72 119.3
C71 C73 H73A 109.5
C71 C73 H73B 109.5
H73A C73 H73B 109.5
C71 C73 H73C 109.5
H73A C73 H73C 109.5
H73B C73 H73C 109.5
N7 C74 C75 119.0(7)
N7 C74 C79 122.8(7)
C75 C74 C79 118.0(7)
C76 C75 C74 120.0(7)
C76 C75 P4 126.2(6)
C74 C75 P4 113.7(6)
C77 C76 C75 122.2(7)
C77 C76 H76 118.9
C75 C76 H76 118.9
C76 C77 C78 116.8(7)
C76 C77 C80 121.0(7)
C78 C77 C80 122.2(7)
C79 C78 C77 124.7(8)
C79 C78 H78 117.7
C77 C78 H78 117.7
C78 C79 C74 118.3(7)
C78 C79 H79 120.8
C74 C79 H79 120.8
C77 C80 H80A 109.5
C77 C80 H80B 109.5
H80A C80 H80B 109.5
C77 C80 H80C 109.5
H80A C80 H80C 109.5
H80B C80 H80C 109.5
C83 C81 C82 110.2(7)
C83 C81 P3 110.5(5)
C82 C81 P3 114.9(5)
C83 C81 H81 107.0
C82 C81 H81 107.0
P3 C81 H81 107.0
C81 C82 H82A 109.5
C81 C82 H82B 109.5
H82A C82 H82B 109.5
C81 C82 H82C 109.5
H82A C82 H82C 109.5
H82B C82 H82C 109.5
C81 C83 H83A 109.5
C81 C83 H83B 109.5
H83A C83 H83B 109.5
C81 C83 H83C 109.5
H83A C83 H83C 109.5
H83B C83 H83C 109.5
C86 C84 C85 113.0(7)
C86 C84 P3 111.7(6)
C85 C84 P3 111.4(5)
C86 C84 H84 106.8
C85 C84 H84 106.8
P3 C84 H84 106.8
C84 C85 H85A 109.5
C84 C85 H85B 109.5
H85A C85 H85B 109.5
C84 C85 H85C 109.5
H85A C85 H85C 109.5
H85B C85 H85C 109.5
C84 C86 H86A 109.5
C84 C86 H86B 109.5
H86A C86 H86B 109.5
C84 C86 H86C 109.5
H86A C86 H86C 109.5
H86B C86 H86C 109.5
C88 C87 C89 112.9(6)
C88 C87 P4 110.4(6)
C89 C87 P4 110.4(5)
C88 C87 H87 107.6
C89 C87 H87 107.6
P4 C87 H87 107.6
C87 C88 H88A 109.5
C87 C88 H88B 109.5
H88A C88 H88B 109.5
C87 C88 H88C 109.5
H88A C88 H88C 109.5
H88B C88 H88C 109.5
C87 C89 H89A 109.5
C87 C89 H89B 109.5
H89A C89 H89B 109.5
C87 C89 H89C 109.5
H89A C89 H89C 109.5
H89B C89 H89C 109.5
C91 C90 C92 110.4(7)
C91 C90 P4 114.8(6)
C92 C90 P4 109.3(5)
C91 C90 H90 107.3
C92 C90 H90 107.3
P4 C90 H90 107.3
C90 C91 H91A 109.5
C90 C91 H91B 109.5
H91A C91 H91B 109.5
C90 C91 H91C 109.5
H91A C91 H91C 109.5
H91B C91 H91C 109.5
C90 C92 H92A 109.5
C90 C92 H92B 109.5
H92A C92 H92B 109.5
C90 C92 H92C 109.5
H92A C92 H92C 109.5
H92B C92 H92C 109.5
F3 C93 F1 107.1(7)
F3 C93 F2 107.3(7)
F1 C93 F2 107.0(7)
F3 C93 S1 111.9(6)
F1 C93 S1 111.4(6)
F2 C93 S1 111.9(6)
F4 C94 F6 109.4(11)
F4 C94 F5 106.3(11)
F6 C94 F5 106.6(10)
F4 C94 S2 110.9(8)
F6 C94 S2 110.8(9)
F5 C94 S2 112.7(9)
C100 C95 C96 127.8(11)
C100 C95 F7 119.5(13)
C96 C95 F7 112.5(12)
C95 C96 C97 114.1(11)
C95 C96 H96 122.9
C97 C96 H96 122.9
C96 C97 C98 123.4(12)
C96 C97 H97 118.3
C98 C97 H97 118.3
C97 C98 C99 119.1(12)
C97 C98 H98 120.5
C99 C98 H98 120.5
C98 C99 C100 118.7(12)
C98 C99 H99 120.6
C100 C99 H99 120.6
C95 C100 C99 116.8(11)
C95 C100 H100 121.6
C99 C100 H100 121.6
F8 C101 C102 105.9(7)
F8 C101 C106 134.0(7)
C102 C101 C106 120.0
C103 C102 C101 120.0
C103 C102 H102 120.0
C101 C102 H102 120.0
C102 C103 C104 120.0
C102 C103 H103 120.0
C104 C103 H103 120.0
C105 C104 C103 120.0
C105 C104 H104 120.0
C103 C104 H104 120.0
C104 C105 C106 120.0
C104 C105 H105 120.0
C106 C105 H105 120.0
C105 C106 C101 120.0
C105 C106 H106 120.0
C101 C106 H106 120.0
C112 C107 F9 116.9(11)
C112 C107 C108 123.0(12)
F9 C107 C108 120.1(14)
C107 C108 C109 120.6(11)
C107 C108 H108 119.7
C109 C108 H108 119.7
C108 C109 C110 117.9(5)
C108 C109 H109 121.0
C110 C109 H109 121.0
C111 C110 C109 120.0
C111 C110 H110 120.0
C109 C110 H110 120.0
C110 C111 C112 120.0
C110 C111 H111 120.0
C112 C111 H111 120.0
C107 C112 C111 118.4(6)
C107 C112 H112 120.8
C111 C112 H112 120.8
C1 N1 C8 117.3(6)
C1 N1 Pd1 112.9(5)
C8 N1 Pd1 101.5(4)
C1 N1 H1 108.2
C8 N1 H1 108.2
Pd1 N1 H1 108.2
C16 N2 C15 105.8(6)
C16 N2 Pd1 115.4(5)
C15 N2 Pd1 113.0(5)
C16 N2 H2 107.4
C15 N2 H2 107.4
Pd1 N2 H2 107.4
C21 N3 C28 120.3(6)
C21 N3 Pd2 117.0(5)
C28 N3 Pd2 117.1(5)
C20 N4 C19 116.1(6)
C20 N4 Pd2 120.7(5)
C19 N4 Pd2 122.7(5)
C54 N5 C47 117.7(6)
C54 N5 Pd3 100.9(4)
C47 N5 Pd3 112.0(5)
C54 N5 H5A 108.6
C47 N5 H5A 108.6
Pd3 N5 H5A 108.6
C62 N6 C61 107.5(6)
C62 N6 Pd3 119.4(5)
C61 N6 Pd3 111.8(5)
C62 N6 H6A 105.7
C61 N6 H6A 105.7
Pd3 N6 H6A 105.7
C68 N7 C74 122.8(6)
C68 N7 Pd4 114.8(5)
C74 N7 Pd4 118.0(5)
C66 N8 C65 117.8(7)
C66 N8 Pd4 120.8(5)
C65 N8 Pd4 121.2(5)
C29 P1 C44 104.0(4)
C29 P1 C41 104.1(4)
C44 P1 C41 105.4(4)
C29 P1 Pd2 100.7(2)
C44 P1 Pd2 122.5(3)
C41 P1 Pd2 117.5(3)
C35 P2 C2 105.0(3)
C35 P2 C38 103.1(4)
C2 P2 C38 102.1(3)
C35 P2 Pd1 116.4(3)
C2 P2 Pd1 102.0(2)
C38 P2 Pd1 125.6(3)
C81 P3 C84 103.4(4)
C81 P3 C48 105.0(4)
C84 P3 C48 101.4(4)
C81 P3 Pd3 116.2(2)
C84 P3 Pd3 126.3(3)
C48 P3 Pd3 101.7(3)
C75 P4 C87 103.9(4)
C75 P4 C90 104.9(4)
C87 P4 C90 105.2(4)
C75 P4 Pd4 100.9(3)
C87 P4 Pd4 122.9(3)
C90 P4 Pd4 116.7(2)
N2 Pd1 P2 171.94(19)
N2 Pd1 N1 87.0(2)
P2 Pd1 N1 84.95(16)
N2 Pd1 Pd2 95.72(18)
P2 Pd1 Pd2 92.34(6)
N1 Pd1 Pd2 177.02(15)
N4 Pd2 N3 86.5(2)
N4 Pd2 P1 168.29(19)
N3 Pd2 P1 82.88(17)
N4 Pd2 Pd1 90.48(18)
N3 Pd2 Pd1 176.03(16)
P1 Pd2 Pd1 100.38(6)
N6 Pd3 P3 172.9(2)
N6 Pd3 N5 88.0(2)
P3 Pd3 N5 85.25(16)
N6 Pd3 Pd4 94.44(19)
P3 Pd3 Pd4 92.32(6)
N5 Pd3 Pd4 177.54(15)
N8 Pd4 N7 87.6(2)
N8 Pd4 P4 168.05(17)
N7 Pd4 P4 82.35(17)
N8 Pd4 Pd3 89.34(17)
N7 Pd4 Pd3 175.02(17)
P4 Pd4 Pd3 101.11(7)
O1 S1 O3 117.0(4)
O1 S1 O2 114.4(4)
O3 S1 O2 113.1(4)
O1 S1 C93 103.2(4)
O3 S1 C93 105.1(4)
O2 S1 C93 101.6(4)
O6 S2 O5 113.8(5)
O6 S2 O4 115.1(4)
O5 S2 O4 115.7(4)
O6 S2 C94 103.9(6)
O5 S2 C94 103.3(6)
O4 S2 C94 102.7(4)

loop_
_geom_bond_atom_site_label_1
_geom_bond_atom_site_label_2
_geom_bond_distance
C1 C6 1.365(11)
C1 C2 1.393(10)
C1 N1 1.446(9)
C2 C3 1.399(10)
C2 P2 1.832(8)
C3 C4 1.370(11)
C3 H3 0.9500
C4 C5 1.368(12)
C4 C7 1.517(11)
C5 C6 1.418(11)
C5 H5 0.9500
C6 H6 0.9500
C7 H7A 0.9800
C7 H7B 0.9800
C7 H7C 0.9800
C8 C13 1.382(11)
C8 C9 1.393(11)
C8 N1 1.447(9)
C9 C10 1.393(11)
C9 C15 1.491(11)
C10 C11 1.399(12)
C10 H10 0.9500
C11 C12 1.419(12)
C11 C14 1.486(12)
C12 C13 1.382(11)
C12 H12 0.9500
C13 H13 0.9500
C14 H14A 0.9800
C14 H14B 0.9800
C14 H14C 0.9800
C15 N2 1.510(10)
C15 H15A 0.9900
C15 H15B 0.9900
C16 N2 1.507(11)
C16 C17 1.540(11)
C16 H16A 0.9900
C16 H16B 0.9900
C17 C18 1.532(11)
C17 H17A 0.9900
C17 H17B 0.9900
C18 C19 1.528(11)
C18 H18A 0.9900
C18 H18B 0.9900
C19 N4 1.454(10)
C19 H19A 0.9900
C19 H19B 0.9900
C20 N4 1.291(10)
C20 C22 1.419(11)
C20 H20 0.9500
C21 N3 1.335(9)
C21 C26 1.415(11)
C21 C22 1.451(10)
C22 C23 1.391(11)
C23 C24 1.371(11)
C23 H23 0.9500
C24 C25 1.401(11)
C24 C27 1.502(11)
C25 C26 1.346(11)
C25 H25 0.9500
C26 H26 0.9500
C27 H27A 0.9800
C27 H27B 0.9800
C27 H27C 0.9800
C28 C33 1.392(11)
C28 N3 1.393(9)
C28 C29 1.407(10)
C29 C30 1.384(10)
C29 P1 1.789(7)
C30 C31 1.398(11)
C30 H30 0.9500
C31 C32 1.391(12)
C31 C34 1.495(11)
C32 C33 1.393(11)
C32 H32 0.9500
C33 H33 0.9500
C34 H34A 0.9800
C34 H34B 0.9800
C34 H34C 0.9800
C35 C37 1.534(11)
C35 C36 1.552(10)
C35 P2 1.825(8)
C35 H35 1.0000
C36 H36A 0.9800
C36 H36B 0.9800
C36 H36C 0.9800
C37 H37A 0.9800
C37 H37B 0.9800
C37 H37C 0.9800
C38 C40 1.513(11)
C38 C39 1.522(11)
C38 P2 1.843(8)
C38 H38 1.0000
C39 H39A 0.9800
C39 H39B 0.9800
C39 H39C 0.9800
C40 H40A 0.9800
C40 H40B 0.9800
C40 H40C 0.9800
C41 C43 1.510(11)
C41 C42 1.510(10)
C41 P1 1.842(8)
C41 H41 1.0000
C42 H42A 0.9800
C42 H42B 0.9800
C42 H42C 0.9800
C43 H43A 0.9800
C43 H43B 0.9800
C43 H43C 0.9800
C44 C46 1.525(12)
C44 C45 1.540(11)
C44 P1 1.824(8)
C44 H44 1.0000
C45 H45A 0.9800
C45 H45B 0.9800
C45 H45C 0.9800
C46 H46A 0.9800
C46 H46B 0.9800
C46 H46C 0.9800
C47 C48 1.368(11)
C47 C52 1.379(10)
C47 N5 1.457(9)
C48 C49 1.380(11)
C48 P3 1.847(8)
C49 C50 1.393(11)
C49 H49 0.9500
C50 C51 1.398(12)
C50 C53 1.465(11)
C51 C52 1.367(11)
C51 H51 0.9500
C52 H52 0.9500
C53 H53A 0.9800
C53 H53B 0.9800
C53 H53C 0.9800
C54 C60 1.351(11)
C54 C55 1.384(10)
C54 N5 1.441(9)
C55 C56 1.414(11)
C55 H55 0.9500
C56 C57 1.345(11)
C56 H56 0.9500
C57 C59 1.407(11)
C57 C58 1.474(11)
C58 H58A 0.9800
C58 H58B 0.9800
C58 H58C 0.9800
C59 C60 1.396(11)
C59 H59 0.9500
C60 C61 1.490(12)
C61 N6 1.512(10)
C61 H61A 0.9900
C61 H61B 0.9900
C62 N6 1.480(10)
C62 C63 1.510(11)
C62 H62A 0.9900
C62 H62B 0.9900
C63 C64 1.512(11)
C63 H63A 0.9900
C63 H63B 0.9900
C64 C65 1.495(11)
C64 H64A 0.9900
C64 H64B 0.9900
C65 N8 1.464(10)
C65 H65A 0.9900
C65 H65B 0.9900
C66 N8 1.278(9)
C66 C67 1.448(10)
C66 H66 0.9500
C67 C68 1.410(11)
C67 C72 1.411(11)
C68 N7 1.370(9)
C68 C69 1.399(10)
C69 C70 1.408(11)
C69 H69 0.9500
C70 C71 1.391(12)
C70 H70 0.9500
C71 C72 1.370(11)
C71 C73 1.494(11)
C72 H72 0.9500
C73 H73A 0.9800
C73 H73B 0.9800
C73 H73C 0.9800
C74 N7 1.371(9)
C74 C75 1.414(11)
C74 C79 1.420(10)
C75 C76 1.390(11)
C75 P4 1.814(8)
C76 C77 1.368(11)
C76 H76 0.9500
C77 C78 1.379(11)
C77 C80 1.519(11)
C78 C79 1.365(11)
C78 H78 0.9500
C79 H79 0.9500
C80 H80A 0.9800
C80 H80B 0.9800
C80 H80C 0.9800
C81 C83 1.502(10)
C81 C82 1.513(10)
C81 P3 1.838(8)
C81 H81 1.0000
C82 H82A 0.9800
C82 H82B 0.9800
C82 H82C 0.9800
C83 H83A 0.9800
C83 H83B 0.9800
C83 H83C 0.9800
C84 C86 1.496(11)
C84 C85 1.531(11)
C84 P3 1.842(8)
C84 H84 1.0000
C85 H85A 0.9800
C85 H85B 0.9800
C85 H85C 0.9800
C86 H86A 0.9800
C86 H86B 0.9800
C86 H86C 0.9800
C87 C88 1.516(11)
C87 C89 1.526(11)
C87 P4 1.830(8)
C87 H87 1.0000
C88 H88A 0.9800
C88 H88B 0.9800
C88 H88C 0.9800
C89 H89A 0.9800
C89 H89B 0.9800
C89 H89C 0.9800
C90 C91 1.495(10)
C90 C92 1.510(11)
C90 P4 1.852(8)
C90 H90 1.0000
C91 H91A 0.9800
C91 H91B 0.9800
C91 H91C 0.9800
C92 H92A 0.9800
C92 H92B 0.9800
C92 H92C 0.9800
C93 F3 1.329(10)
C93 F1 1.331(9)
C93 F2 1.332(9)
C93 S1 1.801(9)
C94 F4 1.318(11)
C94 F6 1.325(14)
C94 F5 1.334(15)
C94 S2 1.783(12)
C95 C100 1.336(16)
C95 C96 1.351(15)
C95 F7 1.361(16)
C96 C97 1.355(15)
C96 H96 0.9500
C97 C98 1.381(15)
C97 H97 0.9500
C98 C99 1.386(14)
C98 H98 0.9500
C99 C100 1.400(16)
C99 H99 0.9500
C100 H100 0.9500
C101 F8 1.277(12)
C101 C102 1.3900
C101 C106 1.3900
C102 C103 1.3900
C102 H102 0.9500
C103 C104 1.3900
C103 H103 0.9500
C104 C105 1.3900
C104 H104 0.9500
C105 C106 1.3900
C105 H105 0.9500
C106 H106 0.9500
C107 C112 1.320(14)
C107 F9 1.328(12)
C107 C108 1.364(16)
C108 C109 1.367(18)
C108 H108 0.9500
C109 C110 1.3900
C109 H109 0.9500
C110 C111 1.3899
C110 H110 0.9500
C111 C112 1.3901
C111 H111 0.9500
C112 H112 0.9500
N1 Pd1 2.255(6)
N1 H1 0.9300
N2 Pd1 2.172(7)
N2 H2 0.9300
N3 Pd2 2.100(6)
N4 Pd2 2.089(6)
N5 Pd3 2.241(6)
N5 H5A 0.9300
N6 Pd3 2.150(7)
N6 H6A 0.9300
N7 Pd4 2.104(6)
N8 Pd4 2.086(7)
O1 S1 1.419(6)
O2 S1 1.446(6)
O3 S1 1.423(7)
O4 S2 1.446(6)
O5 S2 1.408(7)
O6 S2 1.403(7)
P1 Pd2 2.223(2)
P2 Pd1 2.215(2)
P3 Pd3 2.214(2)
P4 Pd4 2.223(2)
Pd1 Pd2 2.5736(12)
Pd3 Pd4 2.5578(12)
